data_7208768
loop_
_publ_author_name
'Girard, Jerome'
'Fromm, Katharina'

_publ_section_title
;
 Single crystal to single crystal polymorphic phase transition of a silver
 nitrate 24-crown-8 complex and its pseudo-polymorphism
;
_journal_issue 20
_journal_name_full CrystEngComm
_journal_page_first 6487
_journal_paper_doi 10.1039/c2ce25875g
_journal_volume 14
_journal_year 2012
_chemical_formula_moiety 'C16 H36 Ag4 N4 O22 '
_chemical_formula_sum 'C16 H36 Ag4 N4 O22'
_chemical_formula_weight 1067.97
_chemical_name_common '(24-crown-8) tetrasilver nitrate dihydrate'
_chemical_name_systematic '(24-crown-8) tetrasilver nitrate dihydrate'
_space_group_IT_number 15
_symmetry_cell_setting monoclinic
_symmetry_Int_Tables_number 15
_symmetry_space_group_name_Hall '-C 2yc'
_symmetry_space_group_name_H-M 'C 1 2/c 1'
_atom_sites_solution_hydrogens geom
_atom_sites_solution_primary direct
_atom_sites_solution_secondary difmap
_audit_creation_method SHELXL-97
_cell_angle_alpha 90.00
_cell_angle_beta 93.461(8)
_cell_angle_gamma 90.00
_cell_formula_units_Z 4
_cell_length_a 12.1262(13)
_cell_length_b 17.6035(16)
_cell_length_c 14.7902(12)
_cell_measurement_reflns_used 19013
_cell_measurement_temperature 273(2)
_cell_measurement_theta_max 26.12
_cell_measurement_theta_min 2.04
_cell_volume 3151.4(5)
_computing_cell_refinement X-Area
_computing_data_collection X-Area
_computing_data_reduction X-Red32
_computing_molecular_graphics Diamond
_computing_publication_material enCIFer
_computing_structure_refinement 'SHELXL-97 (Sheldrick, 1997)'
_computing_structure_solution 'SHELXL-97 (Sheldrick, 1997)'
_diffrn_ambient_temperature 273(2)
_diffrn_detector_area_resol_mean 6.67
_diffrn_measured_fraction_theta_full 0.999
_diffrn_measured_fraction_theta_max 0.999
_diffrn_measurement_device_type 'STOE IPDS 2T'
_diffrn_measurement_method 'rotation method'
_diffrn_radiation_monochromator graphite
_diffrn_radiation_probe x-ray
_diffrn_radiation_type MoK\a
_diffrn_radiation_wavelength 0.71073
_diffrn_reflns_av_R_equivalents 0.0848
_diffrn_reflns_av_sigmaI/netI 0.0414
_diffrn_reflns_limit_h_max 14
_diffrn_reflns_limit_h_min -14
_diffrn_reflns_limit_k_max 20
_diffrn_reflns_limit_k_min -20
_diffrn_reflns_limit_l_max 17
_diffrn_reflns_limit_l_min -17
_diffrn_reflns_number 15315
_diffrn_reflns_theta_full 24.99
_diffrn_reflns_theta_max 24.99
_diffrn_reflns_theta_min 2.04
_diffrn_source 'fine-focus sealed tube'
_diffrn_source_type 'STOE IPDS 2T'
_exptl_absorpt_coefficient_mu 2.544
_exptl_absorpt_correction_type none
_exptl_crystal_colour colorless
_exptl_crystal_density_diffrn 2.251
_exptl_crystal_density_method 'not measured'
_exptl_crystal_description block
_exptl_crystal_F_000 2096
_exptl_crystal_size_max 0.27
_exptl_crystal_size_mid 0.24
_exptl_crystal_size_min 0.23
_refine_diff_density_max 0.752
_refine_diff_density_min -1.246
_refine_diff_density_rms 0.083
_refine_ls_extinction_method none
_refine_ls_goodness_of_fit_ref 1.071
_refine_ls_hydrogen_treatment mixed
_refine_ls_matrix_type full
_refine_ls_number_parameters 215
_refine_ls_number_reflns 2776
_refine_ls_number_restraints 2
_refine_ls_restrained_S_all 1.071
_refine_ls_R_factor_all 0.0481
_refine_ls_R_factor_gt 0.0360
_refine_ls_shift/su_max 0.001
_refine_ls_shift/su_mean 0.000
_refine_ls_structure_factor_coef Fsqd
_refine_ls_weighting_details 'calc w=1/[\s^2^(Fo^2^)+(0.0411P)^2^+5.1042P] where P=(Fo^2^+2Fc^2^)/3'
_refine_ls_weighting_scheme calc
_refine_ls_wR_factor_gt 0.0939
_refine_ls_wR_factor_ref 0.1010
_reflns_number_gt 2138
_reflns_number_total 2776
_reflns_threshold_expression >2\s(I)
_cod_data_source_file c2ce25875g.txt
_cod_data_source_block 01_2
_cod_original_sg_symbol_H-M 'C 2/c'
_cod_original_formula_sum 'C16 H36 Ag4 N4 O22 '
_cod_database_code 7208768

loop_
_symmetry_equiv_pos_as_xyz
'x, y, z'
'-x, y, -z+1/2'
'x+1/2, y+1/2, z'
'-x+1/2, y+1/2, -z+1/2'
'-x, -y, -z'
'x, -y, z-1/2'
'-x+1/2, -y+1/2, -z'
'x+1/2, -y+1/2, z-1/2'

loop_
_atom_site_label
_atom_site_type_symbol
_atom_site_fract_x
_atom_site_fract_y
_atom_site_fract_z
_atom_site_U_iso_or_equiv
_atom_site_adp_type
_atom_site_occupancy
_atom_site_symmetry_multiplicity
_atom_site_calc_flag
_atom_site_refinement_flags
C1 C 0.9399(4) 0.4620(3) 0.8110(4) 0.0651(13) Uani 1 1 d .
H1A H 0.8837 0.4913 0.7770 0.078 Uiso 1 1 calc R
H1B H 0.9899 0.4971 0.8432 0.078 Uiso 1 1 calc R
C2 C 0.8878(4) 0.4117(3) 0.8759(3) 0.0647(12) Uani 1 1 d .
H2A H 0.9429 0.3781 0.9046 0.078 Uiso 1 1 calc R
H2B H 0.8561 0.4418 0.9227 0.078 Uiso 1 1 calc R
C3 C 0.7507(4) 0.3145(3) 0.8847(4) 0.0666(13) Uani 1 1 d .
H3A H 0.7140 0.3411 0.9318 0.080 Uiso 1 1 calc R
H3B H 0.8055 0.2808 0.9134 0.080 Uiso 1 1 calc R
C4 C 0.6683(4) 0.2695(3) 0.8282(4) 0.0689(14) Uani 1 1 d .
H4A H 0.6277 0.2362 0.8665 0.083 Uiso 1 1 calc R
H4B H 0.6160 0.3034 0.7965 0.083 Uiso 1 1 calc R
C5 C 0.6505(4) 0.1809(3) 0.7078(4) 0.0675(13) Uani 1 1 d .
H5A H 0.5961 0.2136 0.6767 0.081 Uiso 1 1 calc R
H5B H 0.6120 0.1451 0.7445 0.081 Uiso 1 1 calc R
C6 C 0.7144(4) 0.1391(3) 0.6405(3) 0.0636(12) Uani 1 1 d .
H6A H 0.6644 0.1126 0.5977 0.076 Uiso 1 1 calc R
H6B H 0.7581 0.1744 0.6073 0.076 Uiso 1 1 calc R
C7 C 0.8578(4) 0.0454(3) 0.6332(3) 0.0633(12) Uani 1 1 d .
H7A H 0.9037 0.0810 0.6024 0.076 Uiso 1 1 calc R
H7B H 0.8149 0.0163 0.5878 0.076 Uiso 1 1 calc R
C8 C 0.9278(4) -0.0062(3) 0.6914(4) 0.0644(12) Uani 1 1 d .
H8A H 0.8817 -0.0381 0.7271 0.077 Uiso 1 1 calc R
H8B H 0.9708 -0.0389 0.6541 0.077 Uiso 1 1 calc R
N1 N 1.0310(4) 0.2300(3) 0.9386(3) 0.0666(11) Uani 1 1 d .
N2 N 0.7257(5) 0.0216(3) 0.9114(3) 0.0797(13) Uani 1 1 d .
O1 O 1.0000 0.0389(3) 0.7500 0.0591(11) Uani 1 2 d S
O2 O 0.7857(3) 0.08538(19) 0.6896(2) 0.0607(8) Uani 1 1 d .
O3 O 0.7254(3) 0.22550(19) 0.7642(2) 0.0640(8) Uani 1 1 d .
O4 O 0.8033(3) 0.36791(19) 0.8288(2) 0.0633(8) Uani 1 1 d .
O5 O 1.0000 0.4157(3) 0.7500 0.0620(11) Uani 1 2 d S
O6 O 1.0165(3) 0.2327(2) 0.8539(3) 0.0712(9) Uani 1 1 d .
O7 O 0.9746(4) 0.1853(3) 0.9817(3) 0.0872(12) Uani 1 1 d .
O8 O 1.1030(3) 0.2703(2) 0.9773(3) 0.0888(12) Uani 1 1 d .
O9 O 0.8267(4) 0.0119(3) 0.9028(3) 0.0966(13) Uani 1 1 d .
O10 O 0.6854(5) 0.0856(3) 0.9003(3) 0.1076(15) Uani 1 1 d .
O11 O 0.6679(4) -0.0337(3) 0.9316(3) 0.0919(12) Uani 1 1 d .
O12 O 0.6498(5) 0.3566(3) 0.6276(3) 0.1039(14) Uani 1 1 d D
Ag1 Ag 0.87388(4) 0.13458(2) 0.83148(3) 0.07204(17) Uani 1 1 d .
Ag2 Ag 0.83939(4) 0.33007(3) 0.67424(3) 0.08247(19) Uani 1 1 d .
H12A H 0.634(7) 0.334(4) 0.577(3) 0.124 Uiso 1 1 d D
H12B H 0.661(7) 0.402(2) 0.607(5) 0.124 Uiso 1 1 d D

loop_
_atom_site_aniso_label
_atom_site_aniso_U_11
_atom_site_aniso_U_22
_atom_site_aniso_U_33
_atom_site_aniso_U_23
_atom_site_aniso_U_13
_atom_site_aniso_U_12
C1 0.062(3) 0.055(3) 0.079(3) -0.011(2) 0.006(2) 0.005(2)
C2 0.066(3) 0.062(3) 0.067(3) -0.010(2) 0.010(2) 0.001(2)
C3 0.066(3) 0.066(3) 0.069(3) 0.003(2) 0.018(2) 0.005(3)
C4 0.062(3) 0.062(3) 0.084(4) 0.000(3) 0.019(3) 0.002(2)
C5 0.057(3) 0.064(3) 0.081(3) 0.004(3) -0.002(2) -0.002(2)
C6 0.059(3) 0.061(3) 0.070(3) 0.004(2) -0.008(2) -0.002(2)
C7 0.060(3) 0.064(3) 0.066(3) -0.007(2) 0.005(2) -0.005(2)
C8 0.060(3) 0.056(3) 0.077(3) -0.009(2) 0.000(2) -0.002(2)
N1 0.060(2) 0.064(3) 0.076(3) -0.005(2) 0.004(2) 0.003(2)
N2 0.091(4) 0.091(4) 0.057(3) 0.008(2) 0.005(2) 0.002(3)
O1 0.052(2) 0.051(2) 0.073(3) 0.000 -0.006(2) 0.000
O2 0.0590(19) 0.0603(19) 0.0619(19) 0.0032(15) -0.0031(15) 0.0046(15)
O3 0.0533(18) 0.061(2) 0.078(2) -0.0042(16) 0.0054(16) -0.0005(15)
O4 0.063(2) 0.062(2) 0.065(2) -0.0022(15) 0.0088(16) -0.0029(16)
O5 0.061(3) 0.052(3) 0.074(3) 0.000 0.015(2) 0.000
O6 0.075(2) 0.070(2) 0.068(2) -0.0018(17) 0.0014(18) -0.0072(18)
O7 0.087(3) 0.090(3) 0.086(3) 0.011(2) 0.019(2) -0.005(2)
O8 0.083(3) 0.093(3) 0.089(3) -0.022(2) -0.009(2) -0.017(2)
O9 0.080(3) 0.104(3) 0.106(3) 0.021(3) 0.007(2) -0.005(3)
O10 0.139(4) 0.084(3) 0.101(3) 0.010(3) 0.022(3) 0.018(3)
O11 0.092(3) 0.089(3) 0.094(3) 0.010(2) 0.002(2) -0.016(3)
O12 0.134(4) 0.086(3) 0.090(3) -0.003(3) -0.006(3) -0.012(3)
Ag1 0.0691(3) 0.0677(3) 0.0780(3) -0.00851(19) -0.0067(2) 0.00096(19)
Ag2 0.0882(3) 0.0784(3) 0.0831(3) -0.0151(2) 0.0242(2) -0.0119(2)

loop_
_atom_type_symbol
_atom_type_description
_atom_type_scat_dispersion_real
_atom_type_scat_dispersion_imag
_atom_type_scat_source
C C 0.0033 0.0016 'International Tables Vol C Tables 4.2.6.8 and 6.1.1.4'
H H 0.0000 0.0000 'International Tables Vol C Tables 4.2.6.8 and 6.1.1.4'
N N 0.0061 0.0033 'International Tables Vol C Tables 4.2.6.8 and 6.1.1.4'
O O 0.0106 0.0060 'International Tables Vol C Tables 4.2.6.8 and 6.1.1.4'
Ag Ag -0.8971 1.1015 'International Tables Vol C Tables 4.2.6.8 and 6.1.1.4'

loop_
_geom_angle_atom_site_label_1
_geom_angle_atom_site_label_2
_geom_angle_atom_site_label_3
_geom_angle
_geom_angle_site_symmetry_1
_geom_angle_site_symmetry_3
O5 C1 C2 108.6(4) . .
O5 C1 H1A 110.0 . .
C2 C1 H1A 110.0 . .
O5 C1 H1B 110.0 . .
C2 C1 H1B 110.0 . .
H1A C1 H1B 108.4 . .
O4 C2 C1 109.2(4) . .
O4 C2 H2A 109.8 . .
C1 C2 H2A 109.8 . .
O4 C2 H2B 109.8 . .
C1 C2 H2B 109.8 . .
H2A C2 H2B 108.3 . .
O4 C3 C4 109.5(4) . .
O4 C3 H3A 109.8 . .
C4 C3 H3A 109.8 . .
O4 C3 H3B 109.8 . .
C4 C3 H3B 109.8 . .
H3A C3 H3B 108.2 . .
O3 C4 C3 108.8(4) . .
O3 C4 H4A 109.9 . .
C3 C4 H4A 109.9 . .
O3 C4 H4B 109.9 . .
C3 C4 H4B 109.9 . .
H4A C4 H4B 108.3 . .
O3 C5 C6 108.8(4) . .
O3 C5 H5A 109.9 . .
C6 C5 H5A 109.9 . .
O3 C5 H5B 109.9 . .
C6 C5 H5B 109.9 . .
H5A C5 H5B 108.3 . .
O2 C6 C5 107.8(4) . .
O2 C6 H6A 110.1 . .
C5 C6 H6A 110.1 . .
O2 C6 H6B 110.1 . .
C5 C6 H6B 110.1 . .
H6A C6 H6B 108.5 . .
O2 C7 C8 108.1(4) . .
O2 C7 H7A 110.1 . .
C8 C7 H7A 110.1 . .
O2 C7 H7B 110.1 . .
C8 C7 H7B 110.1 . .
H7A C7 H7B 108.4 . .
O1 C8 C7 108.6(4) . .
O1 C8 H8A 110.0 . .
C7 C8 H8A 110.0 . .
O1 C8 H8B 110.0 . .
C7 C8 H8B 110.0 . .
H8A C8 H8B 108.4 . .
O8 N1 O7 121.4(5) . .
O8 N1 O6 119.4(5) . .
O7 N1 O6 119.2(5) . .
O10 N2 O11 121.4(6) . .
O10 N2 O9 119.5(6) . .
O11 N2 O9 119.1(6) . .
C8 O1 C8 112.7(5) . 2_756
C7 O2 C6 113.4(4) . .
C7 O2 Ag1 115.0(3) . .
C6 O2 Ag1 114.5(3) . .
C5 O3 C4 111.5(4) . .
C5 O3 Ag1 106.8(3) . .
C4 O3 Ag1 115.9(3) . .
C3 O4 C2 113.9(4) . .
C3 O4 Ag2 118.3(3) . .
C2 O4 Ag2 116.1(3) . .
C1 O5 C1 111.3(5) 2_756 .
N1 O6 Ag1 99.4(3) . .
N1 O6 Ag2 97.8(3) . 2_756
Ag1 O6 Ag2 162.60(18) . 2_756
N2 O9 Ag1 100.2(4) . .
Ag2 O12 H12A 109(6) . .
Ag2 O12 H12B 97(6) . .
H12A O12 H12B 99(7) . .
O6 Ag1 O2 129.15(12) . .
O6 Ag1 O9 137.15(15) . .
O2 Ag1 O9 87.53(14) . .
O6 Ag1 O3 94.90(12) . .
O2 Ag1 O3 68.22(11) . .
O9 Ag1 O3 122.19(13) . .
O12 Ag2 O4 89.62(15) . .
O12 Ag2 O6 138.66(15) . 2_756
O4 Ag2 O6 120.58(12) . 2_756

loop_
_geom_bond_atom_site_label_1
_geom_bond_atom_site_label_2
_geom_bond_distance
_geom_bond_site_symmetry_2
C1 O5 1.446(5) .
C1 C2 1.476(7) .
C1 H1A 0.9700 .
C1 H1B 0.9700 .
C2 O4 1.429(6) .
C2 H2A 0.9700 .
C2 H2B 0.9700 .
C3 O4 1.428(6) .
C3 C4 1.491(8) .
C3 H3A 0.9700 .
C3 H3B 0.9700 .
C4 O3 1.434(6) .
C4 H4A 0.9700 .
C4 H4B 0.9700 .
C5 O3 1.430(6) .
C5 C6 1.491(7) .
C5 H5A 0.9700 .
C5 H5B 0.9700 .
C6 O2 1.447(6) .
C6 H6A 0.9700 .
C6 H6B 0.9700 .
C7 O2 1.430(6) .
C7 C8 1.483(7) .
C7 H7A 0.9700 .
C7 H7B 0.9700 .
C8 O1 1.435(5) .
C8 H8A 0.9700 .
C8 H8B 0.9700 .
N1 O8 1.238(5) .
N1 O7 1.244(6) .
N1 O6 1.255(6) .
N2 O10 1.235(7) .
N2 O11 1.245(7) .
N2 O9 1.251(6) .
O1 C8 1.435(5) 2_756
O2 Ag1 2.455(3) .
O3 Ag1 2.565(3) .
O4 Ag2 2.446(3) .
O5 C1 1.446(5) 2_756
O6 Ag1 2.453(4) .
O6 Ag2 2.501(4) 2_756
O9 Ag1 2.485(5) .
O12 Ag2 2.406(6) .
O12 H12A 0.86(2) .
O12 H12B 0.87(2) .
Ag2 O6 2.501(4) 2_756

loop_
_geom_torsion_atom_site_label_1
_geom_torsion_atom_site_label_2
_geom_torsion_atom_site_label_3
_geom_torsion_atom_site_label_4
_geom_torsion
_geom_torsion_site_symmetry_1
_geom_torsion_site_symmetry_4
O5 C1 C2 O4 -67.7(5) . .
O4 C3 C4 O3 64.4(5) . .
O3 C5 C6 O2 65.6(5) . .
O2 C7 C8 O1 -66.9(5) . .
C7 C8 O1 C8 -179.4(5) . 2_756
C8 C7 O2 C6 178.7(4) . .
C8 C7 O2 Ag1 44.3(4) . .
C5 C6 O2 C7 -175.6(4) . .
C5 C6 O2 Ag1 -40.9(5) . .
C6 C5 O3 C4 177.7(4) . .
C6 C5 O3 Ag1 -54.8(4) . .
C3 C4 O3 C5 180.0(4) . .
C3 C4 O3 Ag1 57.5(5) . .
C4 C3 O4 C2 -177.2(4) . .
C4 C3 O4 Ag2 -35.7(5) . .
C1 C2 O4 C3 177.3(4) . .
C1 C2 O4 Ag2 34.9(5) . .
C2 C1 O5 C1 -175.5(5) . 2_756
O8 N1 O6 Ag1 176.7(4) . .
O7 N1 O6 Ag1 -1.4(5) . .
O8 N1 O6 Ag2 -0.5(5) . 2_756
O7 N1 O6 Ag2 -178.6(4) . 2_756
O10 N2 O9 Ag1 -12.3(6) . .
O11 N2 O9 Ag1 168.2(4) . .
N1 O6 Ag1 O2 -177.0(2) . .
Ag2 O6 Ag1 O2 -6.2(6) 2_756 .
N1 O6 Ag1 O9 -34.2(4) . .
Ag2 O6 Ag1 O9 136.6(5) 2_756 .
N1 O6 Ag1 O3 117.3(3) . .
Ag2 O6 Ag1 O3 -71.9(6) 2_756 .
C7 O2 Ag1 O6 65.5(3) . .
C6 O2 Ag1 O6 -68.5(3) . .
C7 O2 Ag1 O9 -90.1(3) . .
C6 O2 Ag1 O9 135.9(3) . .
C7 O2 Ag1 O3 143.6(3) . .
C6 O2 Ag1 O3 9.6(3) . .
N2 O9 Ag1 O6 131.9(3) . .
N2 O9 Ag1 O2 -76.1(4) . .
N2 O9 Ag1 O3 -13.9(4) . .
C5 O3 Ag1 O6 154.2(3) . .
C4 O3 Ag1 O6 -80.8(3) . .
C5 O3 Ag1 O2 23.8(3) . .
C4 O3 Ag1 O2 148.8(3) . .
C5 O3 Ag1 O9 -48.3(3) . .
C4 O3 Ag1 O9 76.6(3) . .
C3 O4 Ag2 O12 79.8(3) . .
C2 O4 Ag2 O12 -139.5(3) . .
C3 O4 Ag2 O6 -70.4(4) . 2_756
C2 O4 Ag2 O6 70.3(3) . 2_756
